data_2234852
loop_
_publ_author_name
'Shirvan, Sadif A.'
'Haydari Dezfuli, Sara'

_publ_section_title
;
 <i>catena</i>-Poly[[[aqua(pyrazine-2-carboxamide-\k^2^<i>N</i>^1^,<i>O</i>)zinc]-\m-pyrazine-2-carboxamide-\k^3^<i>N</i>^1^,<i>O</i>:<i>N</i>^4^]
 dinitrate]
;
_journal_coeditor_code XU5508
_journal_issue 5
_journal_name_full 'Acta Crystallographica Section E'
_journal_page_first m627
_journal_page_last m628
_journal_paper_doi 10.1107/S1600536812016017
_journal_volume 68
_journal_year 2012
_chemical_formula_iupac '[Zn (C5 H5 N3 O)2 (H2 O)] (N O3)2'
_chemical_formula_moiety 'C10 H12 N6 O3 Zn, 2(N O3)'
_chemical_formula_sum 'C10 H12 N8 O9 Zn'
_chemical_formula_weight 453.67
_chemical_name_systematic
;
<i>catena</i>-Poly[[[aqua(pyrazine-2-carboxamide-
\k^2^<i>N</i>^1^,<i>O</i>)zinc]-\m-pyrazine-2-carboxamide-
\k^3^<i>N</i>^1^,<i>O</i>:<i>N</i>^4^] dinitrate]
;
_space_group_IT_number 14
_symmetry_cell_setting monoclinic
_symmetry_space_group_name_Hall '-P 2ybc'
_symmetry_space_group_name_H-M 'P 1 21/c 1'
_atom_sites_solution_hydrogens geom
_atom_sites_solution_primary direct
_atom_sites_solution_secondary difmap
_audit_creation_method SHELXL-97
_cell_angle_alpha 90.00
_cell_angle_beta 97.664(8)
_cell_angle_gamma 90.00
_cell_formula_units_Z 4
_cell_length_a 10.4889(11)
_cell_length_b 15.7477(16)
_cell_length_c 9.9332(10)
_cell_measurement_reflns_used 9288
_cell_measurement_temperature 298(2)
_cell_measurement_theta_max 26.00
_cell_measurement_theta_min 2.35
_cell_volume 1626.1(3)
_computing_cell_refinement 'SAINT (Bruker, 2007)'
_computing_data_collection 'APEX2 (Bruker, 2007)'
_computing_data_reduction 'SAINT (Bruker, 2007)'
_computing_molecular_graphics 'SHELXTL (Sheldrick, 2008)'
_computing_publication_material 'SHELXTL (Sheldrick, 2008)'
_computing_structure_refinement 'SHELXTL (Sheldrick, 2008)'
_computing_structure_solution 'SHELXTL (Sheldrick, 2008)'
_diffrn_ambient_temperature 298(2)
_diffrn_measured_fraction_theta_full 0.999
_diffrn_measured_fraction_theta_max 0.999
_diffrn_measurement_device_type 'Bruker APEXII CCD area detector'
_diffrn_measurement_method '\w scans'
_diffrn_radiation_monochromator graphite
_diffrn_radiation_source 'fine-focus sealed tube'
_diffrn_radiation_type MoK\a
_diffrn_radiation_wavelength 0.71073
_diffrn_reflns_av_R_equivalents 0.1234
_diffrn_reflns_av_sigmaI/netI 0.1261
_diffrn_reflns_limit_h_max 12
_diffrn_reflns_limit_h_min -12
_diffrn_reflns_limit_k_max 19
_diffrn_reflns_limit_k_min -19
_diffrn_reflns_limit_l_max 11
_diffrn_reflns_limit_l_min -12
_diffrn_reflns_number 9288
_diffrn_reflns_theta_full 26.00
_diffrn_reflns_theta_max 26.00
_diffrn_reflns_theta_min 2.35
_exptl_absorpt_coefficient_mu 1.582
_exptl_absorpt_correction_T_max 0.240
_exptl_absorpt_correction_T_min 0.070
_exptl_absorpt_correction_type multi-scan
_exptl_absorpt_process_details '(SADABS; Bruker, 2001)'
_exptl_crystal_colour colorless
_exptl_crystal_density_diffrn 1.853
_exptl_crystal_density_method 'not measured'
_exptl_crystal_description block
_exptl_crystal_F_000 920
_exptl_crystal_size_max 0.23
_exptl_crystal_size_mid 0.12
_exptl_crystal_size_min 0.10
_refine_diff_density_max 0.457
_refine_diff_density_min -0.520
_refine_ls_extinction_method none
_refine_ls_goodness_of_fit_ref 1.061
_refine_ls_hydrogen_treatment mixed
_refine_ls_matrix_type full
_refine_ls_number_parameters 261
_refine_ls_number_reflns 3192
_refine_ls_number_restraints 0
_refine_ls_restrained_S_all 1.061
_refine_ls_R_factor_all 0.1293
_refine_ls_R_factor_gt 0.0761
_refine_ls_shift/su_max 0.006
_refine_ls_shift/su_mean 0.000
_refine_ls_structure_factor_coef Fsqd
_refine_ls_weighting_details 'calc w=1/[\s^2^(Fo^2^)+(0.0237P)^2^+0.0000P] where P=(Fo^2^+2Fc^2^)/3'
_refine_ls_weighting_scheme calc
_refine_ls_wR_factor_gt 0.0935
_refine_ls_wR_factor_ref 0.1031
_reflns_number_gt 2088
_reflns_number_total 3192
_reflns_threshold_expression >2sigma(I)
_cod_data_source_file xu5508.cif
_cod_data_source_block I
_cod_original_sg_symbol_H-M 'P 21/c'
_cod_database_code 2234852
_cod_database_fobs_code 2234852

loop_
_symmetry_equiv_pos_site_id
_symmetry_equiv_pos_as_xyz
1 x,y,z
2 -x,1/2+y,1/2-z
3 -x,-y,-z
4 x,1/2-y,1/2+z

loop_
_atom_site_type_symbol
_atom_site_label
_atom_site_fract_x
_atom_site_fract_y
_atom_site_fract_z
_atom_site_U_iso_or_equiv
_atom_site_adp_type
_atom_site_calc_flag
_atom_site_refinement_flags
_atom_site_occupancy
_atom_site_symmetry_multiplicity
C C1 0.7871(6) 0.4587(4) 0.1320(7) 0.0329(15) Uani d . 1 1
H H1 0.8748 0.4701 0.1417 0.039 Uiso calc R 1 1
C C2 0.7334(6) 0.4048(5) 0.0291(7) 0.0445(17) Uani d . 1 1
H H2 0.7859 0.3819 -0.0300 0.053 Uiso calc R 1 1
C C3 0.5393(6) 0.4184(4) 0.1012(7) 0.0387(16) Uani d . 1 1
H H3 0.4526 0.4043 0.0946 0.046 Uiso calc R 1 1
C C4 0.5906(5) 0.4738(3) 0.2038(6) 0.0210(12) Uani d . 1 1
C C5 0.5169(5) 0.5161(3) 0.3017(6) 0.0237(13) Uani d . 1 1
C C6 0.6418(5) 0.7234(4) 0.1580(7) 0.0248(14) Uani d . 1 1
H H6 0.5624 0.7048 0.1782 0.030 Uiso calc R 1 1
C C7 0.6463(5) 0.7868(4) 0.0610(7) 0.0292(15) Uani d . 1 1
H H7 0.5699 0.8084 0.0154 0.035 Uiso calc R 1 1
C C8 0.8651(5) 0.7831(3) 0.0990(6) 0.0240(14) Uani d . 1 1
H H8 0.9445 0.8033 0.0814 0.029 Uiso calc R 1 1
C C9 0.8615(5) 0.7189(3) 0.1932(6) 0.0189(12) Uani d . 1 1
C C10 0.9758(5) 0.6759(3) 0.2712(6) 0.0207(13) Uani d . 1 1
N N1 0.7158(4) 0.4940(3) 0.2159(5) 0.0246(12) Uani d . 1 1
N N2 0.6089(5) 0.3848(4) 0.0128(6) 0.0483(16) Uani d . 1 1
N N3 0.3939(5) 0.5002(3) 0.3014(6) 0.0366(14) Uani d . 1 1
H H3D 0.3515 0.5264 0.3571 0.044 Uiso calc R 1 1
H H3E 0.3558 0.4637 0.2454 0.044 Uiso calc R 1 1
N N4 0.7479(4) 0.6893(3) 0.2219(5) 0.0228(12) Uani d . 1 1
N N5 0.7584(4) 0.8170(3) 0.0325(5) 0.0225(11) Uani d . 1 1
N N6 1.0915(4) 0.7048(3) 0.2613(5) 0.0317(13) Uani d . 1 1
H H6C 1.1576 0.6814 0.3071 0.038 Uiso calc R 1 1
H H6B 1.1012 0.7472 0.2090 0.038 Uiso calc R 1 1
N N7 0.7146(5) 0.3192(3) 0.4190(7) 0.0350(13) Uani d . 1 1
N N8 0.1273(5) 0.4024(4) 0.1241(6) 0.0361(13) Uani d . 1 1
O O1 0.5749(3) 0.5684(2) 0.3812(4) 0.0300(11) Uani d . 1 1
O O2 0.9561(3) 0.6152(2) 0.3448(4) 0.0252(9) Uani d . 1 1
O O3 0.8371(5) 0.5012(4) 0.5193(6) 0.0397(13) Uani d . 1 1
H H3C 0.850(7) 0.456(4) 0.503(8) 0.04(3) Uiso d . 1 1
H H3B 0.853(6) 0.510(4) 0.595(7) 0.03(2) Uiso d . 1 1
O O4 0.8335(4) 0.3362(3) 0.4190(5) 0.0437(12) Uani d . 1 1
O O5 0.6640(5) 0.3426(4) 0.5181(7) 0.080(2) Uani d . 1 1
O O6 0.6571(5) 0.2815(4) 0.3235(6) 0.0633(16) Uani d . 1 1
O O7 0.2393(5) 0.3816(3) 0.1188(7) 0.0622(15) Uani d . 1 1
O O8 0.1027(5) 0.4586(4) 0.2039(6) 0.0669(17) Uani d . 1 1
O O9 0.0400(5) 0.3687(4) 0.0522(8) 0.098(3) Uani d . 1 1
Zn Zn1 0.76855(6) 0.58798(4) 0.37477(7) 0.02037(17) Uani d . 1 1

loop_
_atom_site_aniso_label
_atom_site_aniso_U_11
_atom_site_aniso_U_22
_atom_site_aniso_U_33
_atom_site_aniso_U_12
_atom_site_aniso_U_13
_atom_site_aniso_U_23
C1 0.021(3) 0.037(3) 0.042(4) 0.001(3) 0.007(3) -0.005(3)
C2 0.044(4) 0.049(4) 0.041(4) 0.003(4) 0.008(3) -0.020(4)
C3 0.030(3) 0.048(4) 0.038(4) -0.012(3) 0.004(3) -0.020(4)
C4 0.020(3) 0.028(3) 0.015(3) -0.003(2) 0.000(2) -0.001(3)
C5 0.023(3) 0.023(3) 0.025(4) -0.003(2) -0.001(3) 0.005(3)
C6 0.018(3) 0.025(3) 0.033(4) -0.004(2) 0.007(3) 0.006(3)
C7 0.013(3) 0.035(4) 0.039(4) 0.001(2) 0.001(3) 0.003(3)
C8 0.021(3) 0.019(3) 0.033(4) 0.001(2) 0.007(3) -0.001(3)
C9 0.017(3) 0.020(3) 0.018(3) -0.002(2) 0.001(2) -0.001(2)
C10 0.022(3) 0.021(3) 0.020(3) 0.003(2) 0.004(2) -0.004(3)
N1 0.021(2) 0.030(3) 0.023(3) -0.001(2) 0.003(2) 0.003(2)
N2 0.038(3) 0.060(4) 0.046(4) -0.004(3) 0.003(3) -0.021(3)
N3 0.023(3) 0.052(3) 0.035(4) -0.004(2) 0.009(2) -0.011(3)
N4 0.020(2) 0.020(3) 0.029(3) 0.000(2) 0.006(2) 0.003(2)
N5 0.022(2) 0.024(2) 0.021(3) 0.005(2) 0.004(2) -0.002(2)
N6 0.015(2) 0.039(3) 0.041(4) 0.001(2) 0.003(2) 0.017(3)
N7 0.027(3) 0.025(3) 0.053(4) 0.002(2) 0.004(3) -0.004(3)
N8 0.030(3) 0.035(3) 0.042(4) 0.003(3) 0.002(3) 0.001(3)
O1 0.022(2) 0.034(3) 0.035(3) -0.0099(18) 0.0051(19) -0.017(2)
O2 0.020(2) 0.025(2) 0.031(3) 0.0002(16) 0.0029(18) 0.0098(18)
O3 0.053(3) 0.034(3) 0.030(4) 0.009(3) 0.000(3) 0.005(3)
O4 0.024(2) 0.052(3) 0.056(4) 0.001(2) 0.007(2) -0.017(3)
O5 0.063(4) 0.087(4) 0.103(5) -0.015(3) 0.057(4) -0.041(4)
O6 0.045(3) 0.077(4) 0.063(4) -0.022(3) -0.009(3) -0.006(3)
O7 0.028(3) 0.065(3) 0.094(4) -0.006(3) 0.010(3) -0.022(3)
O8 0.052(3) 0.088(4) 0.056(4) 0.018(3) -0.009(3) -0.039(3)
O9 0.026(3) 0.135(6) 0.127(6) 0.003(3) -0.007(3) -0.092(5)
Zn1 0.0182(3) 0.0208(3) 0.0216(3) -0.0026(3) 0.0009(2) -0.0004(4)

loop_
_atom_type_symbol
_atom_type_description
_atom_type_scat_dispersion_real
_atom_type_scat_dispersion_imag
_atom_type_scat_source
C C 0.0033 0.0016 'International Tables Vol C Tables 4.2.6.8 and 6.1.1.4'
H H 0.0000 0.0000 'International Tables Vol C Tables 4.2.6.8 and 6.1.1.4'
N N 0.0061 0.0033 'International Tables Vol C Tables 4.2.6.8 and 6.1.1.4'
O O 0.0106 0.0060 'International Tables Vol C Tables 4.2.6.8 and 6.1.1.4'
Zn Zn 0.2839 1.4301 'International Tables Vol C Tables 4.2.6.8 and 6.1.1.4'

loop_
_geom_angle_atom_site_label_1
_geom_angle_atom_site_label_2
_geom_angle_atom_site_label_3
_geom_angle_site_symmetry_1
_geom_angle_site_symmetry_3
_geom_angle
_geom_angle_publ_flag
O1 Zn1 O2 . . 172.71(15) .
O1 Zn1 O3 . . 97.70(18) .
O1 Zn1 N1 . . 76.42(15) .
O1 Zn1 N4 . . 97.09(15) .
O1 Zn1 N5 . 4_565 86.43(15) .
O2 Zn1 O3 . . 89.28(18) .
O2 Zn1 N1 . . 100.98(15) .
O2 Zn1 N4 . . 76.01(15) .
O2 Zn1 N5 . 4_565 95.71(15) .
O3 Zn1 N1 . . 94.9(2) .
O3 Zn1 N4 . . 165.13(19) .
O3 Zn1 N5 . 4_565 90.0(2) .
N1 Zn1 N4 . . 90.03(18) .
N1 Zn1 N5 . 4_565 162.62(16) .
N4 Zn1 N5 . 4_565 89.34(18) .
Zn1 O1 C5 . . 118.7(3) no
Zn1 O2 C10 . . 118.8(3) no
H3B O3 H3C . . 112(8) no
Zn1 O3 H3C . . 123(6) no
Zn1 O3 H3B . . 126(5) no
C1 N1 C4 . . 118.4(5) no
Zn1 N1 C4 . . 112.1(4) no
Zn1 N1 C1 . . 129.4(4) no
C2 N2 C3 . . 116.3(6) no
Zn1 N4 C6 . . 128.9(4) no
Zn1 N4 C9 . . 113.0(3) no
C6 N4 C9 . . 118.1(5) no
Zn1 N5 C8 4_564 . 120.9(4) no
C7 N5 C8 . . 117.3(5) no
Zn1 N5 C7 4_564 . 121.8(4) no
C5 N3 H3E . . 120.00 no
H3D N3 H3E . . 120.00 no
C5 N3 H3D . . 120.00 no
C10 N6 H6B . . 120.00 no
C10 N6 H6C . . 120.00 no
H6B N6 H6C . . 120.00 no
O4 N7 O5 . . 117.5(6) no
O4 N7 O6 . . 119.2(6) no
O5 N7 O6 . . 123.3(6) no
O8 N8 O9 . . 119.1(6) no
O7 N8 O8 . . 120.0(6) no
O7 N8 O9 . . 120.8(6) no
N1 C1 C2 . . 121.0(6) no
N2 C2 C1 . . 121.9(6) no
N2 C3 C4 . . 122.8(6) no
C3 C4 C5 . . 125.3(5) no
N1 C4 C5 . . 115.2(5) no
N1 C4 C3 . . 119.5(5) no
O1 C5 C4 . . 117.5(5) no
O1 C5 N3 . . 121.7(5) no
N3 C5 C4 . . 120.8(5) no
N4 C6 C7 . . 121.4(5) no
N5 C7 C6 . . 121.0(5) no
N5 C8 C9 . . 122.1(5) no
C8 C9 C10 . . 126.0(5) no
N4 C9 C10 . . 113.8(5) no
N4 C9 C8 . . 120.2(5) no
O2 C10 C9 . . 118.0(5) no
N6 C10 C9 . . 119.2(5) no
O2 C10 N6 . . 122.8(5) no
C2 C1 H1 . . 120.00 no
N1 C1 H1 . . 119.00 no
N2 C2 H2 . . 119.00 no
C1 C2 H2 . . 119.00 no
N2 C3 H3 . . 119.00 no
C4 C3 H3 . . 119.00 no
C7 C6 H6 . . 119.00 no
N4 C6 H6 . . 119.00 no
N5 C7 H7 . . 120.00 no
C6 C7 H7 . . 119.00 no
C9 C8 H8 . . 119.00 no
N5 C8 H8 . . 119.00 no

loop_
_geom_bond_atom_site_label_1
_geom_bond_atom_site_label_2
_geom_bond_site_symmetry_2
_geom_bond_distance
_geom_bond_publ_flag
Zn1 O1 . 2.064(3) yes
Zn1 O2 . 2.073(3) yes
Zn1 O3 . 2.042(6) yes
Zn1 N1 . 2.180(5) yes
Zn1 N4 . 2.193(5) yes
Zn1 N5 4_565 2.179(5) yes
O1 C5 . 1.243(6) no
O2 C10 . 1.237(6) no
O3 H3B . 0.76(7) no
O3 H3C . 0.75(6) no
O4 N7 . 1.276(7) no
O5 N7 . 1.235(9) no
O6 N7 . 1.210(9) no
O7 N8 . 1.227(8) no
O8 N8 . 1.238(9) no
O9 N8 . 1.207(9) no
N1 C4 . 1.341(7) no
N1 C1 . 1.315(8) no
N2 C2 . 1.332(8) no
N2 C3 . 1.325(9) no
N3 C5 . 1.314(7) no
N4 C9 . 1.345(7) no
N4 C6 . 1.320(7) no
N5 C8 . 1.333(7) no
N5 C7 . 1.333(7) no
N6 C10 . 1.312(7) no
N3 H3E . 0.8600 no
N3 H3D . 0.8600 no
N6 H6B . 0.8600 no
N6 H6C . 0.8600 no
C1 C2 . 1.389(10) no
C3 C4 . 1.394(9) no
C4 C5 . 1.479(8) no
C6 C7 . 1.393(9) no
C8 C9 . 1.382(7) no
C9 C10 . 1.500(8) no
C1 H1 . 0.9300 no
C2 H2 . 0.9300 no
C3 H3 . 0.9300 no
C6 H6 . 0.9300 no
C7 H7 . 0.9300 no
C8 H8 . 0.9300 no

loop_
_geom_contact_atom_site_label_1
_geom_contact_atom_site_label_2
_geom_contact_distance
_geom_contact_site_symmetry_2
_geom_contact_publ_flag
Zn1 H3D 3.5800 3_666 no
O1 O3 3.092(6) . no
O1 N1 2.627(6) . no
O1 N4 3.192(6) . no
O1 C4 2.330(7) . no
O1 O5 3.148(7) 3_666 no
O1 N5 2.907(6) 4_565 no
O1 C7 2.932(7) 4_565 no
O2 C9 2.350(6) . no
O2 O3 2.892(7) . no
O2 N4 2.629(6) . no
O2 C8 3.240(7) 4_565 no
O2 O3 3.018(7) 3_766 no
O2 O4 3.095(6) 3_766 no
O2 N5 3.154(6) 4_565 no
O3 N1 3.113(8) . no
O3 O5 3.087(8) . no
O3 N5 2.987(8) 4_565 no
O3 O2 3.018(7) 3_766 no
O3 O1 3.092(6) . no
O3 O2 2.892(7) . no
O3 O4 2.781(8) . no
O3 O8 2.810(8) 3_666 no
O3 N7 3.243(8) . no
O3 N3 3.193(8) 3_666 no
O4 O3 2.781(8) . no
O4 C8 3.298(7) 2_745 no
O4 N6 3.233(7) 3_766 no
O4 O2 3.095(6) 3_766 no
O4 N6 2.913(7) 2_745 no
O5 C7 3.362(8) 2_645 no
O5 N6 3.231(8) 3_766 no
O5 N3 3.163(8) 3_666 no
O5 O1 3.148(7) 3_666 no
O5 O3 3.087(8) . no
O6 N6 3.117(7) 2_745 no
O6 C4 3.294(8) . no
O6 C3 3.213(9) . no
O6 C6 3.295(8) 2_645 no
O7 C3 3.227(8) . no
O7 N3 2.937(8) . no
O8 C8 3.378(8) 2_645 no
O8 C1 3.292(8) 1_455 no
O8 N3 3.148(8) . no
O8 O3 2.810(8) 3_666 no
O9 C9 3.096(9) 3_665 no
O9 C2 3.244(8) 1_455 no
O9 C8 3.059(8) 3_665 no
O9 C1 3.199(9) 1_455 no
O9 C10 3.271(10) 3_665 no
O1 H7 2.3600 4_565 no
O2 H3C 2.62(7) 3_766 no
O2 H3B 2.82(6) 3_766 no
O2 H8 2.6900 4_565 no
O3 H3D 2.5000 3_666 no
O4 H3C 2.06(7) . no
O4 H6C 2.7200 3_766 no
O4 H6B 2.0700 2_745 no
O4 H8 2.3900 2_745 no
O5 H3C 2.66(7) . no
O5 H6C 2.4100 3_766 no
O5 H7 2.4900 2_645 no
O5 H3D 2.4200 3_666 no
O6 H6 2.6000 2_645 no
O6 H6B 2.6500 2_745 no
O7 H3 2.3100 . no
O7 H3E 2.0800 . no
O8 H3E 2.6300 . no
O8 H1 2.3900 1_455 no
O8 H3B 2.05(7) 3_666 no
O9 H2 2.6900 1_455 no
O9 H1 2.6000 1_455 no
N1 C5 2.382(7) . no
N1 O1 2.627(6) . no
N1 N2 2.772(8) . no
N1 N4 3.094(7) . no
N1 O3 3.113(8) . no
N2 N1 2.772(8) . no
N2 C6 3.392(8) 3_665 no
N3 O5 3.163(8) 3_666 no
N3 O7 2.937(8) . no
N3 O3 3.193(8) 3_666 no
N3 O8 3.148(8) . no
N4 N1 3.094(7) . no
N4 O1 3.192(6) . no
N4 O2 2.629(6) . no
N4 N5 2.766(7) . no
N4 C10 2.385(7) . no
N4 N5 3.074(7) 4_565 no
N5 N4 3.074(7) 4_564 no
N5 O3 2.987(8) 4_564 no
N5 O1 2.907(6) 4_564 no
N5 N4 2.766(7) . no
N5 O2 3.154(6) 4_564 no
N6 O6 3.117(7) 2_755 no
N6 O4 2.913(7) 2_755 no
N6 O4 3.233(7) 3_766 no
N6 O5 3.231(8) 3_766 no
N7 C4 3.383(8) . no
N7 O3 3.243(8) . no
N8 C8 3.323(8) 2_645 no
N8 C9 3.406(8) 2_645 no
N2 H6 2.8100 3_665 no
N3 H3B 2.92(6) 3_666 no
N3 H3 2.6900 . no
N5 H3B 2.94(6) 4_564 no
N6 H8 2.6900 . no
N7 H6C 2.8700 3_766 no
N7 H3C 2.65(7) . no
N7 H6B 2.7000 2_745 no
N8 H1 2.8800 1_455 no
N8 H3E 2.7100 . no
C1 O9 3.199(9) 1_655 no
C1 O8 3.292(8) 1_655 no
C2 O9 3.244(8) 1_655 no
C3 O6 3.213(9) . no
C3 O7 3.227(8) . no
C3 C4 3.580(9) 3_665 no
C3 C3 3.299(9) 3_665 no
C4 C3 3.580(9) 3_665 no
C4 O6 3.294(8) . no
C4 N7 3.383(8) . no
C6 N2 3.392(8) 3_665 no
C6 O6 3.295(8) 2_655 no
C7 O5 3.362(8) 2_655 no
C8 N8 3.323(8) 2_655 no
C8 O9 3.059(8) 3_665 no
C8 O8 3.378(8) 2_655 no
C8 O4 3.298(7) 2_755 no
C9 N8 3.406(8) 2_655 no
C9 O9 3.096(9) 3_665 no
C10 O9 3.271(10) 3_665 no
C3 H3E 2.6500 . no
C8 H6B 2.6300 . no
H1 O8 2.3900 1_655 no
H1 O9 2.6000 1_655 no
H1 N8 2.8800 1_655 no
H2 O9 2.6900 1_655 no
H3 N3 2.6900 . no
H3 H3E 2.1300 . no
H3 O7 2.3100 . no
H3B O2 2.82(6) 3_766 no
H3B H3D 2.3300 3_666 no
H3B O8 2.05(7) 3_666 no
H3B N3 2.92(6) 3_666 no
H3C O5 2.66(7) . no
H3C O4 2.06(7) . no
H3C N7 2.65(7) . no
H3C O2 2.62(7) 3_766 no
H3D Zn1 3.5800 3_666 no
H3D H3B 2.3300 3_666 no
H3D O3 2.5000 3_666 no
H3D O5 2.4200 3_666 no
H3E O7 2.0800 . no
H3E O8 2.6300 . no
H3E N8 2.7100 . no
H3E C3 2.6500 . no
H3E H3 2.1300 . no
H6 N2 2.8100 3_665 no
H6 O6 2.6000 2_655 no
H6B O6 2.6500 2_755 no
H6B O4 2.0700 2_755 no
H6B N7 2.7000 2_755 no
H6B H8 2.1300 . no
H6B C8 2.6300 . no
H6C O5 2.4100 3_766 no
H6C O4 2.7200 3_766 no
H6C N7 2.8700 3_766 no
H7 O5 2.4900 2_655 no
H7 O1 2.3600 4_564 no
H8 O4 2.3900 2_755 no
H8 O2 2.6900 4_564 no
H8 N6 2.6900 . no
H8 H6B 2.1300 . no

loop_
_geom_hbond_atom_site_label_D
_geom_hbond_atom_site_label_H
_geom_hbond_atom_site_label_A
_geom_hbond_site_symmetry_A
_geom_hbond_distance_DH
_geom_hbond_distance_HA
_geom_hbond_distance_DA
_geom_hbond_angle_DHA
_geom_hbond_publ_flag
O3 H3B O8 3_666 0.76(7) 2.05(7) 2.810(8) 177(7) yes
O3 H3C O4 . 0.75(6) 2.06(7) 2.781(8) 162(9) yes
N3 H3D O3 3_666 0.86 2.5000 3.193(8) 138 yes
N3 H3D O5 3_666 0.86 2.4200 3.163(8) 144 yes
N3 H3E O7 . 0.86 2.0800 2.937(8) 172 yes
N6 H6B O4 2_755 0.86 2.0700 2.913(7) 166 yes
N6 H6C O5 3_766 0.86 2.4100 3.231(8) 161 yes
C1 H1 O8 1_655 0.93 2.3900 3.292(8) 162 yes
C3 H3 O7 . 0.93 2.3100 3.227(8) 169 yes
C6 H6 O6 2_655 0.93 2.6000 3.295(8) 132 yes
C7 H7 O5 2_655 0.93 2.4900 3.362(8) 156 yes
C8 H8 O4 2_755 0.93 2.3900 3.298(7) 167 yes

loop_
_geom_torsion_atom_site_label_1
_geom_torsion_atom_site_label_2
_geom_torsion_atom_site_label_3
_geom_torsion_atom_site_label_4
_geom_torsion_site_symmetry_1
_geom_torsion_site_symmetry_2
_geom_torsion
_geom_torsion_publ_flag
O3 Zn1 O1 C5 . . -92.4(4) no
N1 Zn1 O1 C5 . . 0.9(4) no
N4 Zn1 O1 C5 . . 89.2(4) no
N5 Zn1 O1 C5 4_565 . 178.1(4) no
O3 Zn1 O2 C10 . . -171.7(4) no
N1 Zn1 O2 C10 . . 93.4(4) no
N4 Zn1 O2 C10 . . 6.2(4) no
N5 Zn1 O2 C10 4_565 . -81.7(4) no
O1 Zn1 N1 C1 . . 178.4(6) no
O2 Zn1 N1 C1 . . 5.4(6) no
O3 Zn1 N1 C1 . . -84.9(5) no
N4 Zn1 N1 C1 . . 81.1(5) no
O1 Zn1 N1 C4 . . 0.8(4) no
O2 Zn1 N1 C4 . . -172.3(4) no
O3 Zn1 N1 C4 . . 97.5(4) no
N4 Zn1 N1 C4 . . -96.5(4) no
O1 Zn1 N4 C6 . . -0.4(5) no
O2 Zn1 N4 C6 . . 177.3(6) no
N1 Zn1 N4 C6 . . 76.0(5) no
N5 Zn1 N4 C6 4_565 . -86.7(5) no
O1 Zn1 N4 C9 . . 179.3(4) no
O2 Zn1 N4 C9 . . -3.0(4) no
N1 Zn1 N4 C9 . . -104.3(4) no
N5 Zn1 N4 C9 4_565 . 93.0(4) no
O1 Zn1 N5 C7 4_564 4_564 14.9(5) no
O2 Zn1 N5 C7 4_564 4_564 -158.1(5) no
O3 Zn1 N5 C7 4_564 4_564 112.6(5) no
N4 Zn1 N5 C7 4_564 4_564 -82.2(5) no
O1 Zn1 N5 C8 4_564 4_564 -169.1(4) no
O2 Zn1 N5 C8 4_564 4_564 17.9(4) no
O3 Zn1 N5 C8 4_564 4_564 -71.4(4) no
N4 Zn1 N5 C8 4_564 4_564 93.8(4) no
Zn1 O1 C5 N3 . . 179.4(4) no
Zn1 O1 C5 C4 . . -2.3(6) no
Zn1 O2 C10 N6 . . 170.5(4) no
Zn1 O2 C10 C9 . . -8.1(6) no
Zn1 N1 C4 C5 . . -2.1(6) no
C1 N1 C4 C3 . . -1.8(8) no
C4 N1 C1 C2 . . 3.0(9) no
Zn1 N1 C4 C3 . . 176.1(4) no
Zn1 N1 C1 C2 . . -174.5(5) no
C1 N1 C4 C5 . . -180.0(5) no
C2 N2 C3 C4 . . 1.9(10) no
C3 N2 C2 C1 . . -0.8(10) no
Zn1 N4 C9 C8 . . -179.9(4) no
Zn1 N4 C6 C7 . . -178.8(5) no
C6 N4 C9 C10 . . -180.0(5) no
Zn1 N4 C9 C10 . . 0.3(6) no
C6 N4 C9 C8 . . -0.1(8) no
C9 N4 C6 C7 . . 1.6(9) no
C8 N5 C7 C6 . . 1.0(9) no
Zn1 N5 C7 C6 4_564 . 177.2(5) no
Zn1 N5 C8 C9 4_564 . -175.8(4) no
C7 N5 C8 C9 . . 0.4(8) no
N1 C1 C2 N2 . . -1.7(11) no
N2 C3 C4 C5 . . 177.3(6) no
N2 C3 C4 N1 . . -0.7(9) no
N1 C4 C5 N3 . . -178.8(5) no
N1 C4 C5 O1 . . 3.0(7) no
C3 C4 C5 N3 . . 3.2(9) no
C3 C4 C5 O1 . . -175.1(5) no
N4 C6 C7 N5 . . -2.1(10) no
N5 C8 C9 N4 . . -0.9(8) no
N5 C8 C9 C10 . . 178.9(5) no
N4 C9 C10 O2 . . 5.0(7) no
C8 C9 C10 N6 . . 6.5(8) no
N4 C9 C10 N6 . . -173.6(5) no
C8 C9 C10 O2 . . -174.9(5) no
